data_1532596
loop_
_publ_author_name
'Istomin, S.Ya.'
'Koutcenko, V.A.'
'Antipov, E.V.'
'Lindberg, F.'
'Svensson, G.'

_publ_section_title
;
 Synthesis and characterizationn of novel 6-H perovskites Ba2 Co2-x Sbx
 O6-y, 0.6< x< 0.8 and x= 1.33 (Ba3 Co Sb2 O9)
;
_journal_name_full 'Materials Research Bulletin'
_journal_page_first 1013
_journal_page_last 1022
_journal_volume 39
_journal_year 2004
_chemical_formula_sum 'Ba3 Co O9 Sb2'
_chemical_name_systematic 'Ba3 Co (Sb2 O9)'
_space_group_IT_number 194
_symmetry_space_group_name_Hall '-P 6c 2c'
_symmetry_space_group_name_H-M 'P 63/m m c'
_cell_angle_alpha 90
_cell_angle_beta 90
_cell_angle_gamma 120
_cell_formula_units_Z 2
_cell_length_a 5.85321
_cell_length_b 5.85321
_cell_length_c 14.4454
_cell_volume 428.596
_citation_journal_id_ASTM MRBUAC
_cod_data_source_file Istomin_MRBUAC_2004_1917.cif
_cod_data_source_block Ba3Co1O9Sb2
_cod_original_cell_volume 428.5963
_cod_original_formula_sum 'Ba3 Co1 O9 Sb2'
_cod_database_code 1532596

loop_
_symmetry_equiv_pos_as_xyz
x,y,z
x-y,x,z+1/2
-y,x-y,z
-x,-y,z+1/2
-x+y,-x,z
y,-x+y,z+1/2
-y,-x,-z+1/2
x-y,-y,-z
x,x-y,-z+1/2
y,x,-z
-x+y,y,-z+1/2
-x,-x+y,-z
-x,-y,-z
-x+y,-x,-z-1/2
y,-x+y,-z
x,y,-z-1/2
x-y,x,-z
-y,x-y,-z-1/2
y,x,z-1/2
-x+y,y,z
-x,-x+y,z-1/2
-y,-x,z
x-y,-y,z-1/2
x,x-y,z

loop_
_atom_site_label
_atom_site_type_symbol
_atom_site_fract_x
_atom_site_fract_y
_atom_site_fract_z
_atom_site_occupancy
_atom_site_U_iso_or_equiv
Ba2 Ba+2 0.3333 0.6667 0.08906 1 0.0
Co1 Co+2 0 0 0 1 0.0
O1 O-2 0.5184 0.0368 0.25 1 0.0
Sb1 Sb+5 0.3333 0.6667 0.84852 1 0.0
Ba1 Ba+2 0 0 0.25 1 0.0
O2 O-2 0.8311 0.6622 0.085 1 0.0
